data_2109013
loop_
_publ_author_name
'Langer, Dominik'
'Wicher, Barbara'
'Bendzinska-Berus, Wioletta'
'Bednarczyk-Cwynar, Barbara'
'Tykarska, Ewa'

_publ_section_title
;
 Insights into isostructural and non-isostructural crystals of esters of
 oleanolic acid and its 11-oxo derivatives
;
_journal_issue 4
_journal_name_full 'Acta Crystallographica Section B'
_journal_page_first
;
;
_journal_paper_doi 10.1107/S2052520622005972
_journal_volume 78
_journal_year 2022
_chemical_absolute_configuration syn
_chemical_formula_moiety 'C37 H54 O3'
_chemical_formula_sum 'C37 H54 O3'
_chemical_formula_weight 546.80
_chemical_name_systematic 'benzyl ester of oleanolic acid'
_space_group_crystal_system monoclinic
_space_group_IT_number 4
_space_group_name_Hall 'P 2yb'
_space_group_name_H-M_alt 'P 1 21 1'
_atom_sites_solution_hydrogens geom
_atom_sites_solution_primary direct
_audit_creation_date 2020-03-04
_audit_creation_method
;
Olex2 1.2
(compiled 2018.05.29 svn.r3508 for OlexSys, GUI svn.r5506)
;
_cell_angle_alpha 90
_cell_angle_beta 94.8850(10)
_cell_angle_gamma 90
_cell_formula_units_Z 2
_cell_length_a 6.80660(10)
_cell_length_b 12.8648(2)
_cell_length_c 17.8830(3)
_cell_measurement_reflns_used 7732
_cell_measurement_temperature 130(2)
_cell_measurement_theta_max 76.160
_cell_measurement_theta_min 4.184
_cell_volume 1560.25(4)
_computing_cell_refinement 'CrysAlisPro 1.171.38.43 (Rigaku OD, 2015)'
_computing_data_collection 'CrysAlisPro 1.171.38.43 (Rigaku OD, 2015)'
_computing_data_reduction 'CrysAlisPro 1.171.38.43 (Rigaku OD, 2015)'
_computing_molecular_graphics 'Olex2 (Dolomanov et al., 2009)'
_computing_publication_material 'Olex2 (Dolomanov et al., 2009)'
_computing_structure_refinement 'ShelXL (Sheldrick, 2015)'
_computing_structure_solution 'SIR2004 (Burla et al., 2005)'
_diffrn_ambient_temperature 130.15
_diffrn_detector_area_resol_mean 10.3991
_diffrn_measured_fraction_theta_full 1.000
_diffrn_measured_fraction_theta_max 1.000
_diffrn_measurement_device_type 'SuperNova, Dual, Cu at zero, Atlas'
_diffrn_measurement_method '\w scans'
_diffrn_radiation_type CuK\a
_diffrn_radiation_wavelength 1.54184
_diffrn_reflns_av_R_equivalents 0.0293
_diffrn_reflns_av_unetI/netI 0.0270
_diffrn_reflns_Laue_measured_fraction_full 0.999
_diffrn_reflns_Laue_measured_fraction_max 0.999
_diffrn_reflns_limit_h_max 8
_diffrn_reflns_limit_h_min -8
_diffrn_reflns_limit_k_max 13
_diffrn_reflns_limit_k_min -16
_diffrn_reflns_limit_l_max 22
_diffrn_reflns_limit_l_min -22
_diffrn_reflns_number 16816
_diffrn_reflns_point_group_measured_fraction_full 0.859
_diffrn_reflns_point_group_measured_fraction_max 0.844
_diffrn_reflns_theta_full 67.684
_diffrn_reflns_theta_max 74.410
_diffrn_reflns_theta_min 4.239
_diffrn_source 'SuperNova (Cu) X-ray Source'
_exptl_absorpt_coefficient_mu 0.548
_exptl_absorpt_correction_T_max 1.000
_exptl_absorpt_correction_T_min 0.753
_exptl_absorpt_correction_type multi-scan
_exptl_absorpt_process_details
;
CrysAlisPro 1.171.38.41 (Rigaku Oxford Diffraction, 2015)
Empirical absorption correction using spherical harmonics,
 implemented in SCALE3 ABSPACK scaling algorithm.
;
_exptl_crystal_colour colorless
_exptl_crystal_density_diffrn 1.155
_exptl_crystal_description block
_exptl_crystal_F_000 600
_exptl_crystal_size_max 0.4
_exptl_crystal_size_mid 0.2
_exptl_crystal_size_min 0.02
_refine_diff_density_max 0.167
_refine_diff_density_min -0.180
_refine_diff_density_rms 0.036
_refine_ls_abs_structure_details
;
 Flack x determined using 1876 quotients [(I+)-(I-)]/[(I+)+(I-)]
 (Parsons, Flack and Wagner, Acta Cryst. B69 (2013) 249-259).
;
_refine_ls_abs_structure_Flack -0.06(10)
_refine_ls_extinction_method none
_refine_ls_goodness_of_fit_ref 1.027
_refine_ls_hydrogen_treatment constr
_refine_ls_matrix_type full
_refine_ls_number_parameters 368
_refine_ls_number_reflns 5397
_refine_ls_number_restraints 1
_refine_ls_restrained_S_all 1.027
_refine_ls_R_factor_all 0.0350
_refine_ls_R_factor_gt 0.0331
_refine_ls_shift/su_max 0.000
_refine_ls_shift/su_mean 0.000
_refine_ls_structure_factor_coef Fsqd
_refine_ls_weighting_details 'w=1/[\s^2^(Fo^2^)+(0.0508P)^2^+0.1604P] where P=(Fo^2^+2Fc^2^)/3'
_refine_ls_weighting_scheme calc
_refine_ls_wR_factor_gt 0.0832
_refine_ls_wR_factor_ref 0.0852
_reflns_Friedel_coverage 0.613
_reflns_Friedel_fraction_full 0.704
_reflns_Friedel_fraction_max 0.673
_reflns_number_gt 5183
_reflns_number_total 5397
_reflns_threshold_expression 'I > 2\s(I)'
_cod_data_source_file rm5063sup1.cif
_cod_data_source_block 4_benzyl_OA
_cod_database_code 2109013
_publcif_datablock.id {ebc921c4-fbfe-458d-87d7-f7bfd65c5c37}

_shelx_shelxl_version_number 2018/3
_shelx_space_group_comment
;
The symmetry employed for this shelxl refinement is uniquely defined
by the following loop, which should always be used as a source of
symmetry information in preference to the above space-group names.
They are only intended as comments.
;
_shelx_estimated_absorpt_t_max 0.989
_shelx_estimated_absorpt_t_min 0.811
_olex2_refinement_description
;
1. Fixed Uiso
 At 1.2 times of:
  All C(H) groups, All C(H,H) groups
 At 1.5 times of:
  All C(H,H,H) groups, All O(H) groups
2.a Ternary CH refined with riding coordinates:
 C3(H3), C5(H5), C9(H9), C18(H18)
2.b Secondary CH2 refined with riding coordinates:
 C1(H1A,H1B), C2(H2A,H2B), C6(H6A,H6B), C7(H7A,H7B), C11(H11A,H11B), C15(H15A,
 H15B), C16(H16A,H16B), C19(H19A,H19B), C21(H21A,H21B), C22(H22A,H22B),
 C31(H31A,H31B)
2.c Aromatic/amide H refined with riding coordinates:
 C12(H12), C33(H33), C34(H34), C35(H35), C36(H36), C37(H37)
2.d Tetrahedral OH refined with riding coordinates:
 O3(H3A)
2.e Idealised Me refined as rotating group:
 C23(H23A,H23B,H23C), C24(H24A,H24B,H24C), C25(H25A,H25B,H25C), C26(H26A,H26B,
 H26C), C27(H27A,H27B,H27C), C29(H29A,H29B,H29C), C30(H30A,H30B,H30C)
;
_olex2_submission_special_instructions 'No special instructions were received'

loop_
_space_group_symop_operation_xyz
'x, y, z'
'-x, y+1/2, -z'

loop_
_atom_site_label
_atom_site_type_symbol
_atom_site_fract_x
_atom_site_fract_y
_atom_site_fract_z
_atom_site_U_iso_or_equiv
_atom_site_adp_type
_atom_site_occupancy
_atom_site_site_symmetry_order
_atom_site_calc_flag
_atom_site_refinement_flags_posn
_atom_site_refinement_flags_adp
_atom_site_refinement_flags_occupancy
_atom_site_disorder_assembly
_atom_site_disorder_group
C1 C 0.2788(3) 1.25704(17) 1.06353(10) 0.0258(4) Uani 1 1 d . . . . .
H1A H 0.380413 1.306603 1.049260 0.031 Uiso 1 1 calc R . . . .
H1B H 0.148275 1.285337 1.045161 0.031 Uiso 1 1 calc R . . . .
C2 C 0.2902(3) 1.24911(18) 1.14936(11) 0.0295(4) Uani 1 1 d . . . . .
H2A H 0.424791 1.227719 1.168620 0.035 Uiso 1 1 calc R . . . .
H2B H 0.263409 1.318099 1.170817 0.035 Uiso 1 1 calc R . . . .
C3 C 0.1415(3) 1.17063(18) 1.17410(11) 0.0289(4) Uani 1 1 d . . . . .
H3 H 0.009035 1.194637 1.152324 0.035 Uiso 1 1 calc R . . . .
C4 C 0.1704(3) 1.06041(17) 1.14287(11) 0.0261(4) Uani 1 1 d . . . . .
C5 C 0.1684(3) 1.07060(15) 1.05592(10) 0.0218(4) Uani 1 1 d . . . . .
H5 H 0.033315 1.097018 1.039718 0.026 Uiso 1 1 calc R . . . .
C6 C 0.1822(3) 0.96719(16) 1.01432(10) 0.0244(4) Uani 1 1 d . . . . .
H6A H 0.321365 0.944170 1.016643 0.029 Uiso 1 1 calc R . . . .
H6B H 0.105299 0.913416 1.038623 0.029 Uiso 1 1 calc R . . . .
C7 C 0.1016(3) 0.98026(15) 0.93246(11) 0.0228(4) Uani 1 1 d . . . . .
H7A H -0.040719 0.996907 0.930842 0.027 Uiso 1 1 calc R . . . .
H7B H 0.114970 0.913384 0.905981 0.027 Uiso 1 1 calc R . . . .
C8 C 0.2065(2) 1.06619(15) 0.89025(10) 0.0196(3) Uani 1 1 d . . . . .
C9 C 0.2375(3) 1.16565(15) 0.93913(10) 0.0197(3) Uani 1 1 d . . . . .
H9 H 0.103058 1.197016 0.939222 0.024 Uiso 1 1 calc R . . . .
C10 C 0.3094(3) 1.15186(15) 1.02450(10) 0.0216(4) Uani 1 1 d . . . . .
C11 C 0.3579(3) 1.24617(16) 0.89866(10) 0.0245(4) Uani 1 1 d . . . . .
H11A H 0.338405 1.315557 0.920801 0.029 Uiso 1 1 calc R . . . .
H11B H 0.499612 1.228648 0.907328 0.029 Uiso 1 1 calc R . . . .
C12 C 0.3027(3) 1.25142(15) 0.81582(10) 0.0214(4) Uani 1 1 d . . . . .
H12 H 0.359661 1.305713 0.788863 0.026 Uiso 1 1 calc R . . . .
C13 C 0.1808(2) 1.18665(14) 0.77668(9) 0.0174(3) Uani 1 1 d . . . . .
C14 C 0.0769(2) 1.09898(15) 0.81571(10) 0.0184(3) Uani 1 1 d . . . . .
C15 C 0.0446(3) 1.00252(15) 0.76388(10) 0.0218(4) Uani 1 1 d . . . . .
H15A H 0.168809 0.962138 0.766037 0.026 Uiso 1 1 calc R . . . .
H15B H -0.057167 0.957723 0.783716 0.026 Uiso 1 1 calc R . . . .
C16 C -0.0187(3) 1.02779(14) 0.68182(10) 0.0187(3) Uani 1 1 d . . . . .
H16A H -0.151395 1.059832 0.678299 0.022 Uiso 1 1 calc R . . . .
H16B H -0.026981 0.962623 0.652277 0.022 Uiso 1 1 calc R . . . .
C17 C 0.1268(2) 1.10230(14) 0.64845(10) 0.0179(3) Uani 1 1 d . . . . .
C18 C 0.1354(2) 1.20483(13) 0.69280(9) 0.0174(3) Uani 1 1 d . . . . .
H18 H 0.246676 1.246509 0.675298 0.021 Uiso 1 1 calc R . . . .
C19 C -0.0547(3) 1.26907(15) 0.67553(10) 0.0212(4) Uani 1 1 d . . . . .
H19A H -0.165024 1.232379 0.696813 0.025 Uiso 1 1 calc R . . . .
H19B H -0.038063 1.336934 0.701388 0.025 Uiso 1 1 calc R . . . .
C20 C -0.1116(3) 1.28896(15) 0.59168(11) 0.0238(4) Uani 1 1 d . . . . .
C21 C -0.1192(3) 1.18502(15) 0.54980(10) 0.0235(4) Uani 1 1 d . . . . .
H21A H -0.230524 1.143333 0.565768 0.028 Uiso 1 1 calc R . . . .
H21B H -0.144130 1.198286 0.495290 0.028 Uiso 1 1 calc R . . . .
C22 C 0.0712(3) 1.12266(15) 0.56405(10) 0.0214(4) Uani 1 1 d . . . . .
H22A H 0.179929 1.160953 0.542990 0.026 Uiso 1 1 calc R . . . .
H22B H 0.055733 1.055230 0.537518 0.026 Uiso 1 1 calc R . . . .
C23 C -0.0087(3) 0.99454(19) 1.16166(12) 0.0329(5) Uani 1 1 d . . . . .
H23A H -0.025800 1.000343 1.215357 0.049 Uiso 1 1 calc GR . . . .
H23B H 0.013796 0.921630 1.148991 0.049 Uiso 1 1 calc GR . . . .
H23C H -0.127553 1.019865 1.132548 0.049 Uiso 1 1 calc GR . . . .
C24 C 0.3557(3) 1.0078(2) 1.18095(11) 0.0334(5) Uani 1 1 d . . . . .
H24A H 0.468605 1.054875 1.179820 0.050 Uiso 1 1 calc GR . . . .
H24B H 0.382346 0.943543 1.154140 0.050 Uiso 1 1 calc GR . . . .
H24C H 0.334287 0.991388 1.233152 0.050 Uiso 1 1 calc GR . . . .
C25 C 0.5303(3) 1.12292(18) 1.03884(11) 0.0269(4) Uani 1 1 d . . . . .
H25A H 0.605348 1.157383 1.001537 0.040 Uiso 1 1 calc GR . . . .
H25B H 0.545587 1.047434 1.034792 0.040 Uiso 1 1 calc GR . . . .
H25C H 0.579811 1.145643 1.089271 0.040 Uiso 1 1 calc GR . . . .
C26 C 0.4070(3) 1.02153(16) 0.87031(10) 0.0234(4) Uani 1 1 d . . . . .
H26A H 0.497638 1.017449 0.915823 0.035 Uiso 1 1 calc GR . . . .
H26B H 0.463099 1.067038 0.833684 0.035 Uiso 1 1 calc GR . . . .
H26C H 0.386931 0.951874 0.848829 0.035 Uiso 1 1 calc GR . . . .
C27 C -0.1296(3) 1.14018(17) 0.83243(10) 0.0244(4) Uani 1 1 d . . . . .
H27A H -0.118226 1.212684 0.849048 0.037 Uiso 1 1 calc GR . . . .
H27B H -0.180949 1.097892 0.871975 0.037 Uiso 1 1 calc GR . . . .
H27C H -0.219794 1.135933 0.786797 0.037 Uiso 1 1 calc GR . . . .
C28 C 0.3333(3) 1.05491(14) 0.65264(10) 0.0199(4) Uani 1 1 d . . . . .
C29 C -0.3166(3) 1.33882(18) 0.58430(13) 0.0329(5) Uani 1 1 d . . . . .
H29A H -0.413370 1.289428 0.601011 0.049 Uiso 1 1 calc GR . . . .
H29B H -0.352110 1.357409 0.531744 0.049 Uiso 1 1 calc GR . . . .
H29C H -0.315528 1.401540 0.615440 0.049 Uiso 1 1 calc GR . . . .
C31 C 0.5122(3) 0.89959(16) 0.63873(12) 0.0276(4) Uani 1 1 d . . . . .
H31A H 0.587561 0.914431 0.687365 0.033 Uiso 1 1 calc R . . . .
H31B H 0.591227 0.922770 0.597831 0.033 Uiso 1 1 calc R . . . .
C30 C 0.0335(3) 1.36360(16) 0.55869(12) 0.0307(4) Uani 1 1 d . . . . .
H30A H 0.029488 1.431068 0.583948 0.046 Uiso 1 1 calc GR . . . .
H30B H -0.003140 1.372573 0.504888 0.046 Uiso 1 1 calc GR . . . .
H30C H 0.167157 1.334908 0.566114 0.046 Uiso 1 1 calc GR . . . .
C32 C 0.4692(3) 0.78524(15) 0.63158(11) 0.0234(4) Uani 1 1 d . . . . .
C33 C 0.3140(3) 0.74013(17) 0.66588(11) 0.0277(4) Uani 1 1 d . . . . .
H33 H 0.230684 0.782394 0.693147 0.033 Uiso 1 1 calc R . . . .
C34 C 0.2803(3) 0.63403(17) 0.66052(12) 0.0301(4) Uani 1 1 d . . . . .
H34 H 0.173261 0.603905 0.683591 0.036 Uiso 1 1 calc R . . . .
C35 C 0.4032(3) 0.57179(17) 0.62140(12) 0.0296(4) Uani 1 1 d . . . . .
H35 H 0.381213 0.498952 0.618051 0.035 Uiso 1 1 calc R . . . .
C36 C 0.5576(3) 0.61631(16) 0.58733(12) 0.0293(4) Uani 1 1 d . . . . .
H36 H 0.641753 0.573830 0.560567 0.035 Uiso 1 1 calc R . . . .
C37 C 0.5903(3) 0.72245(16) 0.59201(11) 0.0259(4) Uani 1 1 d . . . . .
H37 H 0.695906 0.752482 0.568044 0.031 Uiso 1 1 calc R . . . .
O3 O 0.1351(2) 1.17195(15) 1.25384(8) 0.0390(4) Uani 1 1 d . . . . .
H3A H 0.250018 1.166326 1.274602 0.059 Uiso 1 1 calc R . . . .
O26 O 0.48569(19) 1.09993(11) 0.66752(9) 0.0289(3) Uani 1 1 d . . . . .
O27 O 0.32539(19) 0.95317(11) 0.63415(8) 0.0265(3) Uani 1 1 d . . . . .

loop_
_atom_site_aniso_label
_atom_site_aniso_U_11
_atom_site_aniso_U_22
_atom_site_aniso_U_33
_atom_site_aniso_U_23
_atom_site_aniso_U_13
_atom_site_aniso_U_12
C1 0.0290(9) 0.0260(10) 0.0219(8) -0.0016(8) -0.0018(7) 0.0004(8)
C2 0.0324(10) 0.0330(11) 0.0225(9) -0.0050(8) -0.0017(7) 0.0026(9)
C3 0.0258(9) 0.0400(12) 0.0206(9) -0.0008(8) -0.0002(7) 0.0063(9)
C4 0.0222(8) 0.0339(11) 0.0218(9) 0.0044(8) -0.0003(7) 0.0043(8)
C5 0.0188(8) 0.0242(9) 0.0220(8) 0.0024(7) -0.0007(6) 0.0024(7)
C6 0.0267(9) 0.0229(9) 0.0233(9) 0.0048(7) 0.0005(7) -0.0001(7)
C7 0.0240(8) 0.0209(9) 0.0231(8) 0.0014(7) 0.0007(7) -0.0036(7)
C8 0.0177(8) 0.0201(9) 0.0207(8) 0.0001(7) 0.0003(6) -0.0017(7)
C9 0.0170(7) 0.0205(9) 0.0211(8) 0.0006(7) -0.0016(6) -0.0009(7)
C10 0.0197(8) 0.0239(10) 0.0205(8) -0.0005(7) -0.0015(6) 0.0002(7)
C11 0.0270(9) 0.0241(10) 0.0215(8) -0.0012(8) -0.0031(7) -0.0074(8)
C12 0.0219(8) 0.0201(9) 0.0220(8) 0.0001(7) 0.0005(6) -0.0032(7)
C13 0.0168(7) 0.0164(8) 0.0191(8) 0.0006(6) 0.0017(6) 0.0014(7)
C14 0.0167(7) 0.0188(8) 0.0196(8) 0.0008(7) 0.0001(6) -0.0029(7)
C15 0.0242(8) 0.0173(9) 0.0233(8) 0.0008(7) -0.0011(7) -0.0056(7)
C16 0.0168(8) 0.0167(8) 0.0223(8) -0.0020(7) -0.0005(6) -0.0020(7)
C17 0.0170(7) 0.0152(8) 0.0211(8) -0.0014(7) 0.0002(6) 0.0002(7)
C18 0.0180(8) 0.0140(8) 0.0197(8) 0.0000(7) -0.0003(6) -0.0010(6)
C19 0.0248(9) 0.0168(8) 0.0215(8) -0.0016(7) -0.0007(7) 0.0033(7)
C20 0.0274(9) 0.0182(9) 0.0247(9) 0.0013(7) -0.0046(7) 0.0029(7)
C21 0.0264(9) 0.0215(9) 0.0214(8) -0.0002(7) -0.0053(7) -0.0010(8)
C22 0.0256(9) 0.0177(9) 0.0207(8) -0.0023(7) 0.0008(6) -0.0007(7)
C23 0.0332(10) 0.0396(12) 0.0262(9) 0.0084(9) 0.0049(8) 0.0005(9)
C24 0.0331(10) 0.0427(13) 0.0235(9) 0.0066(9) -0.0028(8) 0.0105(10)
C25 0.0202(8) 0.0358(11) 0.0237(9) 0.0000(8) -0.0031(7) 0.0013(8)
C26 0.0201(8) 0.0249(10) 0.0249(9) -0.0004(8) -0.0002(7) 0.0034(8)
C27 0.0171(8) 0.0326(10) 0.0232(8) 0.0024(8) 0.0008(6) -0.0004(7)
C28 0.0211(8) 0.0180(8) 0.0205(8) -0.0012(7) 0.0013(6) 0.0003(7)
C29 0.0339(11) 0.0273(11) 0.0358(11) 0.0003(9) -0.0073(8) 0.0108(9)
C31 0.0187(8) 0.0222(10) 0.0413(11) -0.0056(8) -0.0003(7) 0.0038(8)
C30 0.0415(11) 0.0200(10) 0.0297(10) 0.0040(8) -0.0018(8) -0.0002(9)
C32 0.0213(9) 0.0204(9) 0.0275(9) -0.0022(8) -0.0027(7) 0.0035(7)
C33 0.0245(9) 0.0290(11) 0.0302(10) -0.0031(8) 0.0055(7) 0.0058(8)
C34 0.0278(9) 0.0289(10) 0.0342(10) 0.0057(9) 0.0058(8) 0.0009(8)
C35 0.0308(10) 0.0200(10) 0.0377(11) 0.0023(9) 0.0016(8) 0.0021(8)
C36 0.0301(9) 0.0229(10) 0.0355(11) -0.0020(8) 0.0061(8) 0.0072(8)
C37 0.0230(9) 0.0245(10) 0.0307(9) 0.0017(8) 0.0050(7) 0.0018(7)
O3 0.0383(8) 0.0581(11) 0.0210(7) -0.0033(7) 0.0040(6) 0.0022(8)
O26 0.0175(6) 0.0227(7) 0.0466(8) -0.0060(6) 0.0039(5) -0.0017(5)
O27 0.0185(6) 0.0172(7) 0.0432(8) -0.0069(6) -0.0017(5) 0.0024(5)

loop_
_atom_type_symbol
_atom_type_description
_atom_type_scat_dispersion_real
_atom_type_scat_dispersion_imag
_atom_type_scat_source
C C 0.0181 0.0091 'International Tables Vol C Tables 4.2.6.8 and 6.1.1.4'
H H 0.0000 0.0000 'International Tables Vol C Tables 4.2.6.8 and 6.1.1.4'
O O 0.0492 0.0322 'International Tables Vol C Tables 4.2.6.8 and 6.1.1.4'

loop_
_geom_angle_atom_site_label_1
_geom_angle_atom_site_label_2
_geom_angle_atom_site_label_3
_geom_angle
_geom_angle_site_symmetry_1
_geom_angle_site_symmetry_3
_geom_angle_publ_flag
H1A C1 H1B 107.7 . . ?
C2 C1 H1A 108.9 . . ?
C2 C1 H1B 108.9 . . ?
C2 C1 C10 113.37(17) . . ?
C10 C1 H1A 108.9 . . ?
C10 C1 H1B 108.9 . . ?
C1 C2 H2A 109.5 . . ?
C1 C2 H2B 109.5 . . ?
H2A C2 H2B 108.0 . . ?
C3 C2 C1 110.91(17) . . ?
C3 C2 H2A 109.5 . . ?
C3 C2 H2B 109.5 . . ?
C2 C3 H3 106.4 . . ?
C2 C3 C4 113.32(16) . . ?
C4 C3 H3 106.4 . . ?
O3 C3 C2 111.07(18) . . ?
O3 C3 H3 106.4 . . ?
O3 C3 C4 112.80(18) . . ?
C3 C4 C5 107.05(16) . . ?
C3 C4 C23 107.33(17) . . ?
C23 C4 C5 108.84(16) . . ?
C24 C4 C3 111.69(17) . . ?
C24 C4 C5 114.55(16) . . ?
C24 C4 C23 107.13(18) . . ?
C4 C5 H5 104.3 . . ?
C6 C5 C4 114.57(16) . . ?
C6 C5 H5 104.3 . . ?
C6 C5 C10 110.08(14) . . ?
C10 C5 C4 117.60(16) . . ?
C10 C5 H5 104.3 . . ?
C5 C6 H6A 109.7 . . ?
C5 C6 H6B 109.7 . . ?
H6A C6 H6B 108.2 . . ?
C7 C6 C5 109.76(15) . . ?
C7 C6 H6A 109.7 . . ?
C7 C6 H6B 109.7 . . ?
C6 C7 H7A 108.8 . . ?
C6 C7 H7B 108.8 . . ?
C6 C7 C8 113.76(15) . . ?
H7A C7 H7B 107.7 . . ?
C8 C7 H7A 108.8 . . ?
C8 C7 H7B 108.8 . . ?
C7 C8 C9 111.10(14) . . ?
C7 C8 C14 110.61(14) . . ?
C7 C8 C26 107.43(15) . . ?
C9 C8 C14 106.96(14) . . ?
C26 C8 C9 110.79(15) . . ?
C26 C8 C14 109.98(14) . . ?
C8 C9 H9 104.7 . . ?
C8 C9 C10 117.98(15) . . ?
C10 C9 H9 104.7 . . ?
C11 C9 C8 109.98(14) . . ?
C11 C9 H9 104.7 . . ?
C11 C9 C10 113.46(14) . . ?
C1 C10 C5 108.33(14) . . ?
C1 C10 C9 107.27(15) . . ?
C1 C10 C25 107.57(15) . . ?
C5 C10 C9 106.01(14) . . ?
C25 C10 C5 113.48(16) . . ?
C25 C10 C9 113.90(14) . . ?
C9 C11 H11A 108.9 . . ?
C9 C11 H11B 108.9 . . ?
H11A C11 H11B 107.7 . . ?
C12 C11 C9 113.36(15) . . ?
C12 C11 H11A 108.9 . . ?
C12 C11 H11B 108.9 . . ?
C11 C12 H12 117.1 . . ?
C13 C12 C11 125.73(17) . . ?
C13 C12 H12 117.1 . . ?
C12 C13 C14 120.83(16) . . ?
C12 C13 C18 119.12(16) . . ?
C18 C13 C14 119.94(15) . . ?
C13 C14 C8 109.43(14) . . ?
C13 C14 C15 111.34(14) . . ?
C13 C14 C27 107.26(15) . . ?
C15 C14 C8 109.16(15) . . ?
C15 C14 C27 107.62(14) . . ?
C27 C14 C8 112.02(14) . . ?
C14 C15 H15A 108.6 . . ?
C14 C15 H15B 108.6 . . ?
H15A C15 H15B 107.6 . . ?
C16 C15 C14 114.64(15) . . ?
C16 C15 H15A 108.6 . . ?
C16 C15 H15B 108.6 . . ?
C15 C16 H16A 109.3 . . ?
C15 C16 H16B 109.3 . . ?
C15 C16 C17 111.56(14) . . ?
H16A C16 H16B 108.0 . . ?
C17 C16 H16A 109.3 . . ?
C17 C16 H16B 109.3 . . ?
C16 C17 C18 109.41(13) . . ?
C16 C17 C22 111.87(14) . . ?
C18 C17 C22 110.70(14) . . ?
C28 C17 C16 110.66(15) . . ?
C28 C17 C18 108.84(14) . . ?
C28 C17 C22 105.27(14) . . ?
C13 C18 C17 111.82(14) . . ?
C13 C18 H18 107.1 . . ?
C13 C18 C19 112.06(13) . . ?
C17 C18 H18 107.1 . . ?
C17 C18 C19 111.21(14) . . ?
C19 C18 H18 107.1 . . ?
C18 C19 H19A 108.5 . . ?
C18 C19 H19B 108.5 . . ?
H19A C19 H19B 107.5 . . ?
C20 C19 C18 114.91(15) . . ?
C20 C19 H19A 108.5 . . ?
C20 C19 H19B 108.5 . . ?
C21 C20 C19 109.07(15) . . ?
C21 C20 C30 110.80(16) . . ?
C29 C20 C19 107.80(16) . . ?
C29 C20 C21 109.34(16) . . ?
C29 C20 C30 108.49(17) . . ?
C30 C20 C19 111.28(16) . . ?
C20 C21 H21A 109.1 . . ?
C20 C21 H21B 109.1 . . ?
H21A C21 H21B 107.8 . . ?
C22 C21 C20 112.60(15) . . ?
C22 C21 H21A 109.1 . . ?
C22 C21 H21B 109.1 . . ?
C17 C22 H22A 109.1 . . ?
C17 C22 H22B 109.1 . . ?
C21 C22 C17 112.68(14) . . ?
C21 C22 H22A 109.1 . . ?
C21 C22 H22B 109.1 . . ?
H22A C22 H22B 107.8 . . ?
C4 C23 H23A 109.5 . . ?
C4 C23 H23B 109.5 . . ?
C4 C23 H23C 109.5 . . ?
H23A C23 H23B 109.5 . . ?
H23A C23 H23C 109.5 . . ?
H23B C23 H23C 109.5 . . ?
C4 C24 H24A 109.5 . . ?
C4 C24 H24B 109.5 . . ?
C4 C24 H24C 109.5 . . ?
H24A C24 H24B 109.5 . . ?
H24A C24 H24C 109.5 . . ?
H24B C24 H24C 109.5 . . ?
C10 C25 H25A 109.5 . . ?
C10 C25 H25B 109.5 . . ?
C10 C25 H25C 109.5 . . ?
H25A C25 H25B 109.5 . . ?
H25A C25 H25C 109.5 . . ?
H25B C25 H25C 109.5 . . ?
C8 C26 H26A 109.5 . . ?
C8 C26 H26B 109.5 . . ?
C8 C26 H26C 109.5 . . ?
H26A C26 H26B 109.5 . . ?
H26A C26 H26C 109.5 . . ?
H26B C26 H26C 109.5 . . ?
C14 C27 H27A 109.5 . . ?
C14 C27 H27B 109.5 . . ?
C14 C27 H27C 109.5 . . ?
H27A C27 H27B 109.5 . . ?
H27A C27 H27C 109.5 . . ?
H27B C27 H27C 109.5 . . ?
O26 C28 C17 126.40(17) . . ?
O26 C28 O27 122.59(17) . . ?
O27 C28 C17 110.97(15) . . ?
C20 C29 H29A 109.5 . . ?
C20 C29 H29B 109.5 . . ?
C20 C29 H29C 109.5 . . ?
H29A C29 H29B 109.5 . . ?
H29A C29 H29C 109.5 . . ?
H29B C29 H29C 109.5 . . ?
H31A C31 H31B 108.5 . . ?
C32 C31 H31A 110.2 . . ?
C32 C31 H31B 110.2 . . ?
O27 C31 H31A 110.2 . . ?
O27 C31 H31B 110.2 . . ?
O27 C31 C32 107.38(15) . . ?
C20 C30 H30A 109.5 . . ?
C20 C30 H30B 109.5 . . ?
C20 C30 H30C 109.5 . . ?
H30A C30 H30B 109.5 . . ?
H30A C30 H30C 109.5 . . ?
H30B C30 H30C 109.5 . . ?
C33 C32 C31 121.31(17) . . ?
C37 C32 C31 119.52(18) . . ?
C37 C32 C33 119.14(18) . . ?
C32 C33 H33 119.8 . . ?
C34 C33 C32 120.49(18) . . ?
C34 C33 H33 119.8 . . ?
C33 C34 H34 120.0 . . ?
C33 C34 C35 119.94(19) . . ?
C35 C34 H34 120.0 . . ?
C34 C35 H35 120.1 . . ?
C36 C35 C34 119.7(2) . . ?
C36 C35 H35 120.1 . . ?
C35 C36 H36 119.8 . . ?
C35 C36 C37 120.38(19) . . ?
C37 C36 H36 119.8 . . ?
C32 C37 H37 119.8 . . ?
C36 C37 C32 120.32(18) . . ?
C36 C37 H37 119.8 . . ?
C3 O3 H3A 109.5 . . ?
C28 O27 C31 115.66(14) . . ?

loop_
_geom_bond_atom_site_label_1
_geom_bond_atom_site_label_2
_geom_bond_distance
_geom_bond_site_symmetry_2
_geom_bond_publ_flag
C1 H1A 0.9900 . ?
C1 H1B 0.9900 . ?
C1 C2 1.534(3) . ?
C1 C10 1.545(3) . ?
C2 H2A 0.9900 . ?
C2 H2B 0.9900 . ?
C2 C3 1.522(3) . ?
C3 H3 1.0000 . ?
C3 C4 1.543(3) . ?
C3 O3 1.430(2) . ?
C4 C5 1.559(2) . ?
C4 C23 1.545(3) . ?
C4 C24 1.538(3) . ?
C5 H5 1.0000 . ?
C5 C6 1.531(3) . ?
C5 C10 1.556(3) . ?
C6 H6A 0.9900 . ?
C6 H6B 0.9900 . ?
C6 C7 1.528(3) . ?
C7 H7A 0.9900 . ?
C7 H7B 0.9900 . ?
C7 C8 1.547(2) . ?
C8 C9 1.554(3) . ?
C8 C14 1.592(2) . ?
C8 C26 1.550(2) . ?
C9 H9 1.0000 . ?
C9 C10 1.573(2) . ?
C9 C11 1.539(2) . ?
C10 C25 1.549(2) . ?
C11 H11A 0.9900 . ?
C11 H11B 0.9900 . ?
C11 C12 1.498(2) . ?
C12 H12 0.9500 . ?
C12 C13 1.332(3) . ?
C13 C14 1.531(2) . ?
C13 C18 1.524(2) . ?
C14 C15 1.553(2) . ?
C14 C27 1.555(2) . ?
C15 H15A 0.9900 . ?
C15 H15B 0.9900 . ?
C15 C16 1.529(2) . ?
C16 H16A 0.9900 . ?
C16 H16B 0.9900 . ?
C16 C17 1.535(2) . ?
C17 C18 1.538(2) . ?
C17 C22 1.547(2) . ?
C17 C28 1.528(2) . ?
C18 H18 1.0000 . ?
C18 C19 1.544(2) . ?
C19 H19A 0.9900 . ?
C19 H19B 0.9900 . ?
C19 C20 1.538(2) . ?
C20 C21 1.531(3) . ?
C20 C29 1.531(3) . ?
C20 C30 1.531(3) . ?
C21 H21A 0.9900 . ?
C21 H21B 0.9900 . ?
C21 C22 1.527(3) . ?
C22 H22A 0.9900 . ?
C22 H22B 0.9900 . ?
C23 H23A 0.9800 . ?
C23 H23B 0.9800 . ?
C23 H23C 0.9800 . ?
C24 H24A 0.9800 . ?
C24 H24B 0.9800 . ?
C24 H24C 0.9800 . ?
C25 H25A 0.9800 . ?
C25 H25B 0.9800 . ?
C25 H25C 0.9800 . ?
C26 H26A 0.9800 . ?
C26 H26B 0.9800 . ?
C26 H26C 0.9800 . ?
C27 H27A 0.9800 . ?
C27 H27B 0.9800 . ?
C27 H27C 0.9800 . ?
C28 O26 1.198(2) . ?
C28 O27 1.350(2) . ?
C29 H29A 0.9800 . ?
C29 H29B 0.9800 . ?
C29 H29C 0.9800 . ?
C31 H31A 0.9900 . ?
C31 H31B 0.9900 . ?
C31 C32 1.503(3) . ?
C31 O27 1.443(2) . ?
C30 H30A 0.9800 . ?
C30 H30B 0.9800 . ?
C30 H30C 0.9800 . ?
C32 C33 1.393(3) . ?
C32 C37 1.390(3) . ?
C33 H33 0.9500 . ?
C33 C34 1.386(3) . ?
C34 H34 0.9500 . ?
C34 C35 1.389(3) . ?
C35 H35 0.9500 . ?
C35 C36 1.383(3) . ?
C36 H36 0.9500 . ?
C36 C37 1.385(3) . ?
C37 H37 0.9500 . ?
O3 H3A 0.8400 . ?

loop_
_geom_torsion_atom_site_label_1
_geom_torsion_atom_site_label_2
_geom_torsion_atom_site_label_3
_geom_torsion_atom_site_label_4
_geom_torsion
_geom_torsion_site_symmetry_1
_geom_torsion_site_symmetry_2
_geom_torsion_site_symmetry_3
_geom_torsion_site_symmetry_4
_geom_torsion_publ_flag
C1 C2 C3 C4 58.7(2) . . . . ?
C1 C2 C3 O3 -173.10(17) . . . . ?
C2 C1 C10 C5 50.8(2) . . . . ?
C2 C1 C10 C9 164.84(15) . . . . ?
C2 C1 C10 C25 -72.2(2) . . . . ?
C2 C3 C4 C5 -54.3(2) . . . . ?
C2 C3 C4 C23 -171.02(17) . . . . ?
C2 C3 C4 C24 71.8(2) . . . . ?
C3 C4 C5 C6 -176.26(15) . . . . ?
C3 C4 C5 C10 52.1(2) . . . . ?
C4 C5 C6 C7 158.40(15) . . . . ?
C4 C5 C10 C1 -50.7(2) . . . . ?
C4 C5 C10 C9 -165.59(15) . . . . ?
C4 C5 C10 C25 68.7(2) . . . . ?
C5 C6 C7 C8 56.9(2) . . . . ?
C6 C5 C10 C1 175.59(15) . . . . ?
C6 C5 C10 C9 60.73(18) . . . . ?
C6 C5 C10 C25 -65.02(19) . . . . ?
C6 C7 C8 C9 -44.1(2) . . . . ?
C6 C7 C8 C14 -162.69(15) . . . . ?
C6 C7 C8 C26 77.27(19) . . . . ?
C7 C8 C9 C10 42.8(2) . . . . ?
C7 C8 C9 C11 175.09(15) . . . . ?
C7 C8 C14 C13 177.98(15) . . . . ?
C7 C8 C14 C15 -59.94(18) . . . . ?
C7 C8 C14 C27 59.2(2) . . . . ?
C8 C9 C10 C1 -166.28(15) . . . . ?
C8 C9 C10 C5 -50.70(19) . . . . ?
C8 C9 C10 C25 74.8(2) . . . . ?
C8 C9 C11 C12 39.6(2) . . . . ?
C8 C14 C15 C16 -161.54(14) . . . . ?
C9 C8 C14 C13 56.87(17) . . . . ?
C9 C8 C14 C15 178.95(13) . . . . ?
C9 C8 C14 C27 -61.96(19) . . . . ?
C9 C11 C12 C13 -7.9(3) . . . . ?
C10 C1 C2 C3 -56.5(2) . . . . ?
C10 C5 C6 C7 -66.41(19) . . . . ?
C10 C9 C11 C12 174.15(15) . . . . ?
C11 C9 C10 C1 63.00(19) . . . . ?
C11 C9 C10 C5 178.59(15) . . . . ?
C11 C9 C10 C25 -55.9(2) . . . . ?
C11 C12 C13 C14 2.0(3) . . . . ?
C11 C12 C13 C18 178.17(16) . . . . ?
C12 C13 C14 C8 -27.1(2) . . . . ?
C12 C13 C14 C15 -147.84(17) . . . . ?
C12 C13 C14 C27 94.7(2) . . . . ?
C12 C13 C18 C17 140.01(17) . . . . ?
C12 C13 C18 C19 -94.35(19) . . . . ?
C13 C14 C15 C16 -40.6(2) . . . . ?
C13 C18 C19 C20 -179.06(15) . . . . ?
C14 C8 C9 C10 163.61(14) . . . . ?
C14 C8 C9 C11 -64.11(17) . . . . ?
C14 C13 C18 C17 -43.8(2) . . . . ?
C14 C13 C18 C19 81.9(2) . . . . ?
C14 C15 C16 C17 55.1(2) . . . . ?
C15 C16 C17 C18 -60.65(18) . . . . ?
C15 C16 C17 C22 176.31(15) . . . . ?
C15 C16 C17 C28 59.27(19) . . . . ?
C16 C17 C18 C13 53.69(18) . . . . ?
C16 C17 C18 C19 -72.42(17) . . . . ?
C16 C17 C22 C21 68.26(19) . . . . ?
C16 C17 C28 O26 -140.52(19) . . . . ?
C16 C17 C28 O27 41.94(19) . . . . ?
C17 C18 C19 C20 -53.1(2) . . . . ?
C17 C28 O27 C31 -177.96(15) . . . . ?
C18 C13 C14 C8 156.76(14) . . . . ?
C18 C13 C14 C15 36.0(2) . . . . ?
C18 C13 C14 C27 -81.51(18) . . . . ?
C18 C17 C22 C21 -54.05(19) . . . . ?
C18 C17 C28 O26 -20.3(2) . . . . ?
C18 C17 C28 O27 162.20(14) . . . . ?
C18 C19 C20 C21 53.1(2) . . . . ?
C18 C19 C20 C29 171.74(16) . . . . ?
C18 C19 C20 C30 -69.4(2) . . . . ?
C19 C20 C21 C22 -53.8(2) . . . . ?
C20 C21 C22 C17 56.3(2) . . . . ?
C22 C17 C18 C13 177.42(14) . . . . ?
C22 C17 C18 C19 51.32(18) . . . . ?
C22 C17 C28 O26 98.4(2) . . . . ?
C22 C17 C28 O27 -79.10(17) . . . . ?
C23 C4 C5 C6 -60.5(2) . . . . ?
C23 C4 C5 C10 167.78(17) . . . . ?
C24 C4 C5 C6 59.3(2) . . . . ?
C24 C4 C5 C10 -72.3(2) . . . . ?
C26 C8 C9 C10 -76.53(19) . . . . ?
C26 C8 C9 C11 55.75(19) . . . . ?
C26 C8 C14 C13 -63.51(19) . . . . ?
C26 C8 C14 C15 58.57(18) . . . . ?
C26 C8 C14 C27 177.66(16) . . . . ?
C27 C14 C15 C16 76.67(18) . . . . ?
C28 C17 C18 C13 -67.34(17) . . . . ?
C28 C17 C18 C19 166.55(14) . . . . ?
C28 C17 C22 C21 -171.50(15) . . . . ?
C29 C20 C21 C22 -171.44(16) . . . . ?
C31 C32 C33 C34 -178.07(19) . . . . ?
C31 C32 C37 C36 177.46(19) . . . . ?
C30 C20 C21 C22 69.0(2) . . . . ?
C32 C31 O27 C28 168.76(16) . . . . ?
C32 C33 C34 C35 0.7(3) . . . . ?
C33 C32 C37 C36 -0.5(3) . . . . ?
C33 C34 C35 C36 -0.6(3) . . . . ?
C34 C35 C36 C37 0.0(3) . . . . ?
C35 C36 C37 C32 0.6(3) . . . . ?
C37 C32 C33 C34 -0.1(3) . . . . ?
O3 C3 C4 C5 178.41(15) . . . . ?
O3 C3 C4 C23 61.7(2) . . . . ?
O3 C3 C4 C24 -55.5(2) . . . . ?
O26 C28 O27 C31 4.4(3) . . . . ?
O27 C31 C32 C33 -39.5(3) . . . . ?
O27 C31 C32 C37 142.58(18) . . . . ?

_cod_database_fobs_code 2109013
